data_2221481
loop_
_publ_author_name
'Kia, Reza'
'Etemadi, Bijan'
'Fun, Hoong-Kun'
'Kargar, Hadi'

_publ_section_title
;
 (<i>E</i>)-<i>N</i>'-(4-Bromobenzylidene)-<i>p</i>-toluenesulfonohydrazide
;
_journal_coeditor_code RZ2299
_journal_issue 4
_journal_name_full 'Acta Crystallographica Section E'
_journal_page_first o821
_journal_page_last o822
_journal_paper_doi 10.1107/S1600536809009751
_journal_volume 65
_journal_year 2009
_chemical_formula_iupac 'C14 H13 Br N2 O2 S'
_chemical_formula_moiety 'C14 H13 Br N2 O2 S'
_chemical_formula_sum 'C14 H13 Br N2 O2 S'
_chemical_formula_weight 353.23
_chemical_name_systematic
;
(<i>E</i>)-<i>N</i>'-(4-Bromobenzylidene)-<i>p</i>-toluenesulfonohydrazide
;
_space_group_IT_number 2
_symmetry_cell_setting triclinic
_symmetry_space_group_name_Hall '-P 1'
_symmetry_space_group_name_H-M 'P -1'
_atom_sites_solution_hydrogens geom
_atom_sites_solution_primary direct
_atom_sites_solution_secondary difmap
_audit_creation_method SHELXL-97
_cell_angle_alpha 97.153(2)
_cell_angle_beta 96.350(2)
_cell_angle_gamma 92.1250(10)
_cell_formula_units_Z 2
_cell_length_a 5.9565(3)
_cell_length_b 9.4005(3)
_cell_length_c 12.8020(6)
_cell_measurement_reflns_used 7222
_cell_measurement_temperature 100
_cell_measurement_theta_max 34.07
_cell_measurement_theta_min 2.54
_cell_volume 705.95(5)
_computing_cell_refinement 'SAINT (Bruker, 2005)'
_computing_data_collection 'APEX2 (Bruker, 2005)'
_computing_data_reduction 'SAINT (Bruker, 2005)'
_computing_molecular_graphics 'SHELXTL (Sheldrick, 2008)'
_computing_publication_material
;
SHELXTL (Sheldrick, 2008) and PLATON (Spek, 2009)
;
_computing_structure_refinement 'SHELXTL (Sheldrick, 2008)'
_computing_structure_solution 'SHELXTL (Sheldrick, 2008)'
_diffrn_ambient_temperature 100
_diffrn_measured_fraction_theta_full 0.990
_diffrn_measured_fraction_theta_max 0.990
_diffrn_measurement_device_type 'Bruker SMART APEXII CCD area-detector'
_diffrn_measurement_method '\f and \w'
_diffrn_radiation_monochromator graphite
_diffrn_radiation_source 'fine-focus sealed tube'
_diffrn_radiation_type MoK\a
_diffrn_radiation_wavelength 0.71073
_diffrn_reflns_av_R_equivalents 0.0341
_diffrn_reflns_av_sigmaI/netI 0.0405
_diffrn_reflns_limit_h_max 8
_diffrn_reflns_limit_h_min -9
_diffrn_reflns_limit_k_max 14
_diffrn_reflns_limit_k_min -14
_diffrn_reflns_limit_l_max 19
_diffrn_reflns_limit_l_min -18
_diffrn_reflns_number 18030
_diffrn_reflns_theta_full 32.50
_diffrn_reflns_theta_max 32.50
_diffrn_reflns_theta_min 2.19
_diffrn_standards_number 0
_exptl_absorpt_coefficient_mu 3.061
_exptl_absorpt_correction_T_max 0.8189
_exptl_absorpt_correction_T_min 0.2762
_exptl_absorpt_correction_type multi-scan
_exptl_absorpt_process_details '(<i>SADABS</i>; Bruker, 2005)'
_exptl_crystal_colour colourless
_exptl_crystal_density_diffrn 1.662
_exptl_crystal_density_method 'not measured'
_exptl_crystal_description block
_exptl_crystal_F_000 356
_exptl_crystal_size_max 0.566
_exptl_crystal_size_mid 0.145
_exptl_crystal_size_min 0.068
_refine_diff_density_max 0.633
_refine_diff_density_min -0.558
_refine_ls_extinction_method none
_refine_ls_goodness_of_fit_ref 1.108
_refine_ls_hydrogen_treatment mixed
_refine_ls_matrix_type full
_refine_ls_number_parameters 187
_refine_ls_number_reflns 5040
_refine_ls_number_restraints 0
_refine_ls_restrained_S_all 1.108
_refine_ls_R_factor_all 0.0555
_refine_ls_R_factor_gt 0.0404
_refine_ls_shift/su_max 0.000
_refine_ls_shift/su_mean 0.000
_refine_ls_structure_factor_coef Fsqd
_refine_ls_weighting_details 'calc w=1/[\s^2^(Fo^2^)+(0.0387P)^2^+1.0631P] where P=(Fo^2^+2Fc^2^)/3'
_refine_ls_weighting_scheme calc
_refine_ls_wR_factor_gt 0.0995
_refine_ls_wR_factor_ref 0.1059
_reflns_number_gt 4098
_reflns_number_total 5040
_reflns_threshold_expression I>2\(I)
_cod_data_source_file rz2299.cif
_cod_data_source_block I
_cod_database_code 2221481
_cod_database_fobs_code 2221481

loop_
_symmetry_equiv_pos_as_xyz
'x, y, z'
'-x, -y, -z'

loop_
_atom_site_type_symbol
_atom_site_label
_atom_site_fract_x
_atom_site_fract_y
_atom_site_fract_z
_atom_site_U_iso_or_equiv
_atom_site_adp_type
_atom_site_calc_flag
_atom_site_refinement_flags
_atom_site_occupancy
_atom_site_disorder_assembly
_atom_site_disorder_group
Br Br1 0.81285(5) 0.24366(3) -0.11229(2) 0.02400(8) Uani d . 1 . .
S S1 0.25512(10) 0.69735(6) 0.50609(4) 0.01269(11) Uani d . 1 . .
O O1 0.1164(3) 0.66003(19) 0.58555(14) 0.0166(3) Uani d . 1 . .
O O2 0.4777(3) 0.76093(19) 0.53840(15) 0.0171(3) Uani d . 1 . .
N N1 0.2703(4) 0.5426(2) 0.43423(17) 0.0147(4) Uani d . 1 . .
N N2 0.3865(4) 0.5374(2) 0.34562(16) 0.0149(4) Uani d . 1 . .
C C1 -0.1178(4) 0.7666(3) 0.3846(2) 0.0162(4) Uani d . 1 . .
H H1A -0.1895 0.6830 0.4034 0.019 Uiso calc R 1 . .
C C2 -0.2334(4) 0.8507(3) 0.3168(2) 0.0187(5) Uani d . 1 . .
H H2A -0.3851 0.8231 0.2884 0.022 Uiso calc R 1 . .
C C3 -0.1313(5) 0.9747(3) 0.2894(2) 0.0179(5) Uani d . 1 . .
C C4 0.0912(5) 1.0145(3) 0.3328(2) 0.0194(5) Uani d . 1 . .
H H4A 0.1614 1.1000 0.3162 0.023 Uiso calc R 1 . .
C C5 0.2112(4) 0.9315(3) 0.3994(2) 0.0162(4) Uani d . 1 . .
H H5A 0.3632 0.9587 0.4275 0.019 Uiso calc R 1 . .
C C6 0.1059(4) 0.8075(2) 0.42462(19) 0.0139(4) Uani d . 1 . .
C C7 0.3238(4) 0.4296(3) 0.2753(2) 0.0159(4) Uani d . 1 . .
H H7A 0.1980 0.3695 0.2850 0.019 Uiso calc R 1 . .
C C8 0.4385(4) 0.3958(3) 0.18089(19) 0.0156(4) Uani d . 1 . .
C C9 0.3420(5) 0.2868(3) 0.1030(2) 0.0190(5) Uani d . 1 . .
H H9A 0.2005 0.2417 0.1106 0.023 Uiso calc R 1 . .
C C10 0.4502(5) 0.2435(3) 0.0144(2) 0.0208(5) Uani d . 1 . .
H H10A 0.3833 0.1699 -0.0387 0.025 Uiso calc R 1 . .
C C11 0.6578(4) 0.3098(3) 0.0051(2) 0.0176(5) Uani d . 1 . .
C C12 0.7559(5) 0.4195(3) 0.0805(2) 0.0196(5) Uani d . 1 . .
H H12A 0.8971 0.4646 0.0722 0.023 Uiso calc R 1 . .
C C13 0.6460(5) 0.4627(3) 0.1682(2) 0.0180(5) Uani d . 1 . .
H H13A 0.7119 0.5381 0.2200 0.022 Uiso calc R 1 . .
C C14 -0.2579(5) 1.0639(3) 0.2146(2) 0.0255(6) Uani d . 1 . .
H H14A -0.2504 1.1643 0.2471 0.038 Uiso calc R 1 . .
H H14B -0.4164 1.0282 0.2000 0.038 Uiso calc R 1 . .
H H14C -0.1893 1.0572 0.1481 0.038 Uiso calc R 1 . .
H H1N1 0.160(6) 0.483(4) 0.436(3) 0.020(8) Uiso d . 1 . .

loop_
_atom_site_aniso_label
_atom_site_aniso_U_11
_atom_site_aniso_U_22
_atom_site_aniso_U_33
_atom_site_aniso_U_12
_atom_site_aniso_U_13
_atom_site_aniso_U_23
Br1 0.02205(14) 0.03319(15) 0.01596(12) 0.00426(11) 0.00449(10) -0.00286(10)
S1 0.0128(3) 0.0121(2) 0.0130(2) -0.00060(19) 0.0009(2) 0.00153(18)
O1 0.0189(9) 0.0168(8) 0.0144(8) -0.0017(7) 0.0046(7) 0.0014(6)
O2 0.0138(8) 0.0154(8) 0.0213(9) -0.0018(6) -0.0020(7) 0.0039(6)
N1 0.0160(10) 0.0117(8) 0.0167(9) -0.0009(7) 0.0047(8) 0.0009(7)
N2 0.0151(10) 0.0159(9) 0.0141(9) 0.0022(7) 0.0030(7) 0.0020(7)
C1 0.0137(11) 0.0157(10) 0.0186(11) -0.0015(8) 0.0005(9) 0.0017(8)
C2 0.0155(11) 0.0206(11) 0.0190(11) 0.0027(9) -0.0012(9) 0.0010(9)
C3 0.0232(13) 0.0135(10) 0.0158(10) 0.0046(9) -0.0007(9) -0.0011(8)
C4 0.0237(13) 0.0123(10) 0.0219(12) 0.0007(9) 0.0014(10) 0.0027(9)
C5 0.0166(11) 0.0138(10) 0.0174(11) -0.0009(8) 0.0007(9) 0.0006(8)
C6 0.0150(10) 0.0131(9) 0.0136(10) 0.0004(8) 0.0020(8) 0.0017(8)
C7 0.0154(11) 0.0151(10) 0.0178(11) 0.0011(8) 0.0029(9) 0.0031(8)
C8 0.0159(11) 0.0159(10) 0.0154(10) 0.0034(8) 0.0011(9) 0.0036(8)
C9 0.0168(12) 0.0195(11) 0.0202(12) 0.0015(9) 0.0013(9) 0.0007(9)
C10 0.0207(13) 0.0228(12) 0.0169(11) 0.0010(10) 0.0005(10) -0.0033(9)
C11 0.0175(11) 0.0214(11) 0.0142(10) 0.0045(9) 0.0022(9) 0.0023(9)
C12 0.0188(12) 0.0212(11) 0.0197(12) 0.0010(9) 0.0055(10) 0.0037(9)
C13 0.0195(12) 0.0170(11) 0.0172(11) -0.0014(9) 0.0028(9) 0.0008(9)
C14 0.0335(16) 0.0178(11) 0.0226(13) 0.0073(11) -0.0081(11) 0.0010(9)

loop_
_atom_type_symbol
_atom_type_description
_atom_type_scat_dispersion_real
_atom_type_scat_dispersion_imag
_atom_type_scat_source
C C 0.0033 0.0016 'International Tables Vol C Tables 4.2.6.8 and 6.1.1.4'
H H 0.0000 0.0000 'International Tables Vol C Tables 4.2.6.8 and 6.1.1.4'
N N 0.0061 0.0033 'International Tables Vol C Tables 4.2.6.8 and 6.1.1.4'
O O 0.0106 0.0060 'International Tables Vol C Tables 4.2.6.8 and 6.1.1.4'
S S 0.1246 0.1234 'International Tables Vol C Tables 4.2.6.8 and 6.1.1.4'
Br Br -0.2901 2.4595 'International Tables Vol C Tables 4.2.6.8 and 6.1.1.4'

loop_
_geom_angle_atom_site_label_1
_geom_angle_atom_site_label_2
_geom_angle_atom_site_label_3
_geom_angle_site_symmetry_1
_geom_angle_site_symmetry_3
_geom_angle
_geom_angle_publ_flag
O2 S1 O1 . . 119.47(11) ?
O2 S1 N1 . . 109.68(11) ?
O1 S1 N1 . . 102.07(11) ?
O2 S1 C6 . . 108.68(11) ?
O1 S1 C6 . . 109.36(11) ?
N1 S1 C6 . . 106.81(11) ?
N2 N1 S1 . . 118.59(16) ?
N2 N1 H1N1 . . 120(2) ?
S1 N1 H1N1 . . 114(2) ?
C7 N2 N1 . . 113.5(2) ?
C2 C1 C6 . . 118.6(2) ?
C2 C1 H1A . . 120.7 ?
C6 C1 H1A . . 120.7 ?
C1 C2 C3 . . 121.4(2) ?
C1 C2 H2A . . 119.3 ?
C3 C2 H2A . . 119.3 ?
C2 C3 C4 . . 118.5(2) ?
C2 C3 C14 . . 120.8(2) ?
C4 C3 C14 . . 120.6(2) ?
C5 C4 C3 . . 121.2(2) ?
C5 C4 H4A . . 119.4 ?
C3 C4 H4A . . 119.4 ?
C4 C5 C6 . . 119.1(2) ?
C4 C5 H5A . . 120.5 ?
C6 C5 H5A . . 120.5 ?
C5 C6 C1 . . 121.2(2) ?
C5 C6 S1 . . 120.30(19) ?
C1 C6 S1 . . 118.52(18) ?
N2 C7 C8 . . 122.5(2) ?
N2 C7 H7A . . 118.8 ?
C8 C7 H7A . . 118.8 ?
C9 C8 C13 . . 119.0(2) ?
C9 C8 C7 . . 118.2(2) ?
C13 C8 C7 . . 122.7(2) ?
C10 C9 C8 . . 120.9(2) ?
C10 C9 H9A . . 119.5 ?
C8 C9 H9A . . 119.5 ?
C11 C10 C9 . . 118.7(2) ?
C11 C10 H10A . . 120.6 ?
C9 C10 H10A . . 120.6 ?
C12 C11 C10 . . 121.6(2) ?
C12 C11 Br1 . . 119.75(19) ?
C10 C11 Br1 . . 118.67(19) ?
C11 C12 C13 . . 119.3(2) ?
C11 C12 H12A . . 120.4 ?
C13 C12 H12A . . 120.4 ?
C12 C13 C8 . . 120.5(2) ?
C12 C13 H13A . . 119.8 ?
C8 C13 H13A . . 119.8 ?
C3 C14 H14A . . 109.5 ?
C3 C14 H14B . . 109.5 ?
H14A C14 H14B . . 109.5 ?
C3 C14 H14C . . 109.5 ?
H14A C14 H14C . . 109.5 ?
H14B C14 H14C . . 109.5 ?

loop_
_geom_bond_atom_site_label_1
_geom_bond_atom_site_label_2
_geom_bond_site_symmetry_2
_geom_bond_distance
_geom_bond_publ_flag
Br1 C11 . 1.901(2) ?
S1 O2 . 1.4297(19) ?
S1 O1 . 1.4469(18) ?
S1 N1 . 1.633(2) ?
S1 C6 . 1.756(2) ?
N1 N2 . 1.389(3) ?
N1 H1N1 . 0.85(3) ?
N2 C7 . 1.283(3) ?
C1 C2 . 1.390(3) ?
C1 C6 . 1.395(3) ?
C1 H1A . 0.9500 ?
C2 C3 . 1.396(4) ?
C2 H2A . 0.9500 ?
C3 C4 . 1.398(4) ?
C3 C14 . 1.509(4) ?
C4 C5 . 1.386(4) ?
C4 H4A . 0.9500 ?
C5 C6 . 1.393(3) ?
C5 H5A . 0.9500 ?
C7 C8 . 1.460(3) ?
C7 H7A . 0.9500 ?
C8 C9 . 1.396(4) ?
C8 C13 . 1.400(4) ?
C9 C10 . 1.390(4) ?
C9 H9A . 0.9500 ?
C10 C11 . 1.388(4) ?
C10 H10A . 0.9500 ?
C11 C12 . 1.385(4) ?
C12 C13 . 1.387(4) ?
C12 H12A . 0.9500 ?
C13 H13A . 0.9500 ?
C14 H14A . 0.9800 ?
C14 H14B . 0.9800 ?
C14 H14C . 0.9800 ?

loop_
_geom_hbond_atom_site_label_D
_geom_hbond_atom_site_label_H
_geom_hbond_atom_site_label_A
_geom_hbond_site_symmetry_A
_geom_hbond_distance_DH
_geom_hbond_distance_HA
_geom_hbond_distance_DA
_geom_hbond_angle_DHA
_geom_hbond_publ_flag
N1 H1N1 O1 2_566 0.85(4) 2.06(4) 2.902(3) 171(4) y
C14 H14A O1 2_576 0.9800 2.5700 3.420(3) 145.00 y

loop_
_geom_torsion_atom_site_label_1
_geom_torsion_atom_site_label_2
_geom_torsion_atom_site_label_3
_geom_torsion_atom_site_label_4
_geom_torsion_site_symmetry_1
_geom_torsion_site_symmetry_2
_geom_torsion_site_symmetry_3
_geom_torsion_site_symmetry_4
_geom_torsion
_geom_torsion_publ_flag
O2 S1 N1 N2 . . . . -54.7(2) ?
O1 S1 N1 N2 . . . . 177.61(18) ?
C6 S1 N1 N2 . . . . 62.9(2) ?
S1 N1 N2 C7 . . . . -156.20(19) ?
C6 C1 C2 C3 . . . . -0.8(4) ?
C1 C2 C3 C4 . . . . -0.6(4) ?
C1 C2 C3 C14 . . . . 179.2(2) ?
C2 C3 C4 C5 . . . . 1.6(4) ?
C14 C3 C4 C5 . . . . -178.3(2) ?
C3 C4 C5 C6 . . . . -1.0(4) ?
C4 C5 C6 C1 . . . . -0.5(4) ?
C4 C5 C6 S1 . . . . 178.40(19) ?
C2 C1 C6 C5 . . . . 1.4(4) ?
C2 C1 C6 S1 . . . . -177.52(19) ?
O2 S1 C6 C5 . . . . 1.8(2) ?
O1 S1 C6 C5 . . . . 133.8(2) ?
N1 S1 C6 C5 . . . . -116.5(2) ?
O2 S1 C6 C1 . . . . -179.30(19) ?
O1 S1 C6 C1 . . . . -47.3(2) ?
N1 S1 C6 C1 . . . . 62.4(2) ?
N1 N2 C7 C8 . . . . -173.9(2) ?
N2 C7 C8 C9 . . . . -172.5(2) ?
N2 C7 C8 C13 . . . . 10.9(4) ?
C13 C8 C9 C10 . . . . 0.7(4) ?
C7 C8 C9 C10 . . . . -176.0(2) ?
C8 C9 C10 C11 . . . . 0.6(4) ?
C9 C10 C11 C12 . . . . -1.5(4) ?
C9 C10 C11 Br1 . . . . 176.8(2) ?
C10 C11 C12 C13 . . . . 1.0(4) ?
Br1 C11 C12 C13 . . . . -177.21(19) ?
C11 C12 C13 C8 . . . . 0.3(4) ?
C9 C8 C13 C12 . . . . -1.2(4) ?
C7 C8 C13 C12 . . . . 175.4(2) ?

loop_
_cod_related_entry_id
_cod_related_entry_database
_cod_related_entry_code
1 ChemSpider 7879401
